data_7012416
loop_
_publ_author_name
'Caltagirone, Claudia'
'Bencini, Andrea'
'Demartin, Francesco'
'Devillanova, Francesco A.'
'Garau, Alessandra'
'Isaia, Francesco'
'Lippolis, Vito'
'Mariani, Palma'
'Papke, Ulrich'
'Tei, Lorenzo'
'Verani, Gaetano'

_publ_section_title
;
 Redox chemosensors: coordination chemistry towards CuII, ZnII, CdII,
 HgII, and PbII of 1-aza-4,10-dithia-7-oxacyclododecane ([12]aneNS2O)
 and its N-ferrocenylmethyl derivativeElectronic supplementary
 information (ESI) available: synthetic details including analytical
 and spectroscopic data for the isolated complexes. Ortep views of the
 coordination sphere around the metal centres in 1, 2 and 5. See
 http://www.rsc.org/suppdata/dt/b2/b210806m/
;
_journal_issue 5
_journal_name_full 'Dalton Transactions'
_journal_page_first 901
_journal_paper_doi 10.1039/b210806m
_journal_year 2003
_chemical_formula_analytical 'C8 H17 Cu N O S2 2+, 2 (NO3 1-)'
_chemical_formula_sum 'C8 H17 Cu N3 O7 S2'
_chemical_formula_weight 394.91
_space_group_crystal_system monoclinic
_space_group_IT_number 14
_space_group_name_Hall '-P 2ybc'
_space_group_name_H-M_alt 'P 1 21/c 1'
_atom_sites_solution_hydrogens geom
_atom_sites_solution_primary direct
_atom_sites_solution_secondary difmap
_audit_creation_method SHELXL
_cell_angle_alpha 90.00
_cell_angle_beta 111.320(10)
_cell_angle_gamma 90.00
_cell_formula_units_Z 8
_cell_length_a 14.7630(10)
_cell_length_b 14.9520(10)
_cell_length_c 14.7470(10)
_cell_measurement_reflns_used 1024
_cell_measurement_temperature 293(2)
_cell_measurement_theta_max 24.9
_cell_measurement_theta_min 2.7
_cell_volume 3032.4(4)
_computing_structure_refinement 'SHELXL-93 (Sheldrick, 1993)'
_diffrn_ambient_temperature 293(2)
_diffrn_measurement_device 'SMART CCD diffractometer'
_diffrn_measurement_method 'omega scan'
_diffrn_radiation_monochromator graphite
_diffrn_radiation_source 'fine-focus sealed tube'
_diffrn_radiation_type MoK\a
_diffrn_radiation_wavelength 0.71073
_diffrn_reflns_av_R_equivalents 0.0280
_diffrn_reflns_av_sigmaI/netI 0.1217
_diffrn_reflns_limit_h_max 17
_diffrn_reflns_limit_h_min 0
_diffrn_reflns_limit_k_max 17
_diffrn_reflns_limit_k_min 0
_diffrn_reflns_limit_l_max 16
_diffrn_reflns_limit_l_min -17
_diffrn_reflns_number 26392
_diffrn_reflns_theta_max 25.01
_diffrn_reflns_theta_min 1.48
_exptl_absorpt_coefficient_mu 1.750
_exptl_absorpt_correction_T_max 1.000
_exptl_absorpt_correction_T_min 0.814
_exptl_absorpt_correction_type SADABS
_exptl_crystal_colour Blue
_exptl_crystal_density_diffrn 1.730
_exptl_crystal_description prism
_exptl_crystal_F_000 1624
_exptl_crystal_size_max 0.17
_exptl_crystal_size_mid 0.15
_exptl_crystal_size_min 0.12
_refine_diff_density_max 0.634
_refine_diff_density_min -0.343
_refine_diff_density_rms 0.059
_refine_ls_extinction_method none
_refine_ls_goodness_of_fit_all 0.893
_refine_ls_goodness_of_fit_obs 1.078
_refine_ls_matrix_type full
_refine_ls_number_parameters 440
_refine_ls_number_reflns 5339
_refine_ls_number_restraints 2
_refine_ls_restrained_S_all 0.910
_refine_ls_restrained_S_obs 1.100
_refine_ls_R_factor_all 0.0492
_refine_ls_R_factor_obs 0.0356
_refine_ls_shift/esd_max 0.040
_refine_ls_shift/esd_mean 0.002
_refine_ls_structure_factor_coef Fsqd
_refine_ls_weighting_details 'w=1/[\s^2^(Fo^2^)+(0.0421P)^2^+0.0000P] where P=(Fo^2^+2Fc^2^)/3'
_refine_ls_weighting_scheme calc
_refine_ls_wR_factor_all 0.0888
_refine_ls_wR_factor_obs 0.0870
_reflns_number_observed 3655
_reflns_number_total 5339
_reflns_observed_criterion >2sigma(I)
_cod_data_source_file b210806m.txt
_cod_data_source_block da144
_cod_depositor_comments
;
 Updating space group information.

 Antanas Vaitkus,
 2018-08-09

The following automatic conversions were performed:

'_refine_ls_weighting_scheme' value 'calc
w=1/[\s^2^(Fo^2^)+(0.0421P)^2^+0.0000P] where P=(Fo^2^+2Fc^2^)/3' was
changed to 'calc'. New tag '_refine_ls_weighting_details' was
created. The value of the new tag was set to
'w=1/[\s^2^(Fo^2^)+(0.0421P)^2^+0.0000P] where P=(Fo^2^+2Fc^2^)/3'.

Automatic conversion script
Id: cif_fix_values 3143 2015-03-26 13:38:13Z robertas 
;
_cod_original_sg_symbol_H-M ' P21/c'
_cod_database_code 7012416

loop_
_space_group_symop_id
_space_group_symop_operation_xyz
1 'x, y, z'
2 '-x, y+1/2, -z+1/2'
3 '-x, -y, -z'
4 'x, -y-1/2, z-1/2'

loop_
_atom_site_aniso_label
_atom_site_aniso_U_11
_atom_site_aniso_U_22
_atom_site_aniso_U_33
_atom_site_aniso_U_23
_atom_site_aniso_U_13
_atom_site_aniso_U_12
CuA 0.0468(3) 0.0438(2) 0.0441(2) 0.0038(2) 0.0175(2) -0.0005(2)
CuB 0.0415(2) 0.0429(2) 0.0417(2) -0.0004(2) 0.0092(2) 0.0006(2)
S4A 0.0658(7) 0.0624(6) 0.0604(6) -0.0160(5) 0.0212(5) -0.0073(5)
S4B 0.0837(8) 0.0722(7) 0.0508(6) -0.0130(5) 0.0211(6) -0.0251(6)
S10A 0.0986(9) 0.0613(7) 0.0573(6) 0.0020(5) 0.0418(6) 0.0143(6)
S10B 0.0692(7) 0.0791(8) 0.0642(7) -0.0274(6) 0.0322(6) -0.0161(6)
O7A 0.055(2) 0.081(2) 0.067(2) 0.010(2) 0.0242(15) 0.014(2)
O7B 0.049(2) 0.063(2) 0.059(2) -0.0046(13) 0.0195(13) -0.0083(13)
O21 0.076(2) 0.067(2) 0.054(2) 0.0034(14) 0.0154(15) 0.023(2)
O22 0.066(2) 0.108(3) 0.068(2) -0.003(2) 0.029(2) 0.011(2)
O23 0.088(2) 0.091(2) 0.101(3) 0.045(2) 0.020(2) 0.032(2)
O31A 0.073(5) 0.032(3) 0.068(4) -0.017(3) 0.061(4) -0.020(3)
O32A 0.244(19) 0.109(9) 0.087(7) 0.025(6) 0.007(10) 0.014(11)
O33A 0.211(11) 0.142(8) 0.134(8) -0.041(7) 0.097(8) -0.050(8)
O31B 0.125(9) 0.084(8) 0.204(13) 0.059(9) -0.038(7) -0.052(7)
O32B 0.095(6) 0.052(4) 0.158(11) 0.024(5) 0.106(8) -0.017(4)
O33B 0.082(5) 0.056(4) 0.157(7) -0.011(4) 0.083(5) -0.001(3)
O41 0.059(2) 0.055(2) 0.110(3) 0.002(2) -0.003(2) 0.0027(15)
O42 0.113(4) 0.087(3) 0.228(5) -0.034(3) 0.031(3) -0.005(3)
O43 0.079(3) 0.088(3) 0.228(5) 0.025(3) -0.001(3) 0.026(2)
O51 0.069(2) 0.076(2) 0.0450(15) 0.0024(14) 0.0121(13) -0.024(2)
O52 0.074(2) 0.059(2) 0.053(2) -0.0009(14) 0.0068(14) -0.0064(15)
O53 0.114(3) 0.068(2) 0.080(2) -0.007(2) 0.057(2) -0.029(2)
N1A 0.044(2) 0.044(2) 0.044(2) 0.0047(14) 0.0132(14) 0.0007(14)
N1B 0.044(2) 0.049(2) 0.046(2) 0.0045(14) 0.0163(14) 0.0034(14)
N2 0.044(2) 0.061(2) 0.059(2) 0.011(2) 0.015(2) 0.000(2)
N4 0.046(2) 0.046(2) 0.137(4) 0.002(2) 0.006(2) 0.001(2)
N3 0.097(3) 0.064(3) 0.058(3) -0.006(2) 0.039(3) -0.011(3)
N5 0.058(2) 0.044(2) 0.058(2) -0.001(2) 0.028(2) 0.001(2)
C5A 0.066(3) 0.109(4) 0.051(2) -0.006(3) 0.004(2) -0.013(3)
C5B 0.080(3) 0.074(3) 0.078(3) -0.019(3) 0.023(3) -0.035(3)
C6A 0.046(3) 0.115(4) 0.078(3) 0.018(3) 0.006(2) 0.008(3)
C6B 0.057(3) 0.069(3) 0.084(3) -0.007(3) 0.018(3) -0.023(3)
C8A 0.066(3) 0.105(4) 0.096(4) 0.024(3) 0.040(3) 0.037(3)
C8B 0.064(3) 0.092(3) 0.088(3) -0.012(3) 0.044(3) -0.018(3)
C9A 0.111(4) 0.083(4) 0.102(4) 0.019(3) 0.067(4) 0.045(3)
C9B 0.077(3) 0.127(5) 0.070(3) -0.028(3) 0.047(3) -0.031(3)
C11A 0.101(4) 0.050(3) 0.078(3) -0.017(2) 0.032(3) -0.005(3)
C11B 0.063(3) 0.108(4) 0.034(2) -0.001(2) 0.010(2) -0.026(3)
C12A 0.077(3) 0.041(2) 0.073(3) 0.008(2) 0.032(2) -0.002(2)
C12B 0.053(3) 0.090(3) 0.058(3) 0.029(2) 0.013(2) 0.009(2)
C2A 0.056(3) 0.077(3) 0.042(2) 0.014(2) 0.020(2) -0.004(2)
C2B 0.064(3) 0.049(2) 0.113(4) 0.001(3) 0.039(3) 0.011(2)
C3A 0.065(3) 0.090(3) 0.045(2) -0.008(2) 0.025(2) 0.003(2)
C3B 0.099(4) 0.070(3) 0.085(3) -0.034(3) 0.053(3) -0.014(3)

loop_
_atom_site_label
_atom_site_type_symbol
_atom_site_fract_x
_atom_site_fract_y
_atom_site_fract_z
_atom_site_U_iso_or_equiv
_atom_site_thermal_displace_type
_atom_site_occupancy
_atom_site_calc_flag
_atom_site_refinement_flags
_atom_site_disorder_group
CuA Cu 0.28545(3) 0.78290(3) 0.02627(3) 0.04466(13) Uani 1 d . .
CuB Cu 0.23749(3) 0.20772(3) 0.43556(3) 0.04368(13) Uani 1 d . .
S4A S 0.25695(8) 0.70786(7) -0.12126(8) 0.0634(3) Uani 1 d . .
S4B S 0.18811(9) 0.10557(8) 0.29699(7) 0.0699(3) Uani 1 d . .
S10A S 0.26786(9) 0.89545(7) 0.13525(8) 0.0686(3) Uani 1 d . .
S10B S 0.26213(8) 0.26030(8) 0.59380(8) 0.0686(3) Uani 1 d . .
O7A O 0.1357(2) 0.8584(2) -0.0768(2) 0.0671(8) Uani 1 d . .
O7B O 0.1394(2) 0.1021(2) 0.4818(2) 0.0571(7) Uani 1 d . .
O21 O 0.4160(2) 0.7363(2) 0.1517(2) 0.0679(8) Uani 1 d . .
O22 O 0.4618(2) 0.6607(2) 0.0526(2) 0.0795(9) Uani 1 d . .
O23 O 0.5031(2) 0.6183(2) 0.2022(2) 0.0973(11) Uani 1 d . .
O31A O 0.2092(6) 0.7158(5) 0.0840(6) 0.048(2) Uani 0.50 d PD .
O32A O 0.1963(10) 0.5829(11) 0.1371(11) 0.162(8) Uani 0.50 d PD .
O33A O 0.1523(8) 0.6101(6) -0.0069(7) 0.153(4) Uani 0.50 d PD .
O31B O 0.1896(10) 0.6982(9) 0.0622(10) 0.165(7) Uani 0.50 d PD .
O32B O 0.1506(7) 0.5905(7) 0.1190(9) 0.085(4) Uani 0.50 d PD .
O33B O 0.2734(5) 0.5878(4) 0.0779(6) 0.087(2) Uani 0.50 d PD .
O41 O 0.1138(2) 0.2703(2) 0.3672(2) 0.0840(10) Uani 1 d . .
O42 O 0.1782(3) 0.3975(3) 0.4027(4) 0.151(2) Uani 1 d . .
O43 O 0.0292(3) 0.3906(3) 0.3430(4) 0.147(2) Uani 1 d . .
O51 O 0.3155(2) 0.2820(2) 0.3513(2) 0.0658(8) Uani 1 d . .
O52 O 0.4182(2) 0.3296(2) 0.4889(2) 0.0664(8) Uani 1 d . .
O53 O 0.4105(2) 0.3930(2) 0.3567(2) 0.0811(9) Uani 1 d . .
N1A N 0.3659(2) 0.8702(2) -0.0139(2) 0.0449(7) Uani 1 d . .
N1B N 0.3560(2) 0.1317(2) 0.4942(2) 0.0461(7) Uani 1 d . .
N2 N 0.4604(2) 0.6704(2) 0.1355(2) 0.0560(8) Uani 1 d . .
N4 N 0.1019(3) 0.3526(3) 0.3698(3) 0.0838(13) Uani 1 d . .
N3 N 0.1948(3) 0.6316(3) 0.0826(3) 0.0705(11) Uani 1 d D .
N5 N 0.3815(2) 0.3358(2) 0.3991(2) 0.0516(8) Uani 1 d . .
C5A C 0.1431(3) 0.7582(4) -0.1995(3) 0.0801(14) Uani 1 d . .
H5AA H 0.1572(3) 0.8073(4) -0.2353(3) 0.052(11) Uiso 1 calc R .
H5AB H 0.1057(3) 0.7141(4) -0.2464(3) 0.108(18) Uiso 1 calc R .
C5B C 0.1126(3) 0.0270(3) 0.3327(3) 0.0787(14) Uani 1 d . .
H5BA H 0.0625(3) 0.0037(3) 0.2746(3) 0.112(17) Uiso 1 calc R .
H5BB H 0.1525(3) -0.0230(3) 0.3668(3) 0.089(16) Uiso 1 calc R .
C6A C 0.0827(3) 0.7927(4) -0.1437(4) 0.0843(15) Uani 1 d . .
H6AA H 0.0227(3) 0.8182(4) -0.1885(4) 0.094(15) Uiso 1 calc R .
H6AB H 0.0663(3) 0.7438(4) -0.1093(4) 0.084(15) Uiso 1 calc R .
C6B C 0.0657(3) 0.0688(3) 0.3966(3) 0.0723(12) Uani 1 d . .
H6BA H 0.0234(3) 0.1172(3) 0.3623(3) 0.076(14) Uiso 1 calc R .
H6BB H 0.0267(3) 0.0247(3) 0.4142(3) 0.074(13) Uiso 1 calc R .
C8A C 0.0887(3) 0.8898(4) -0.0154(4) 0.0859(15) Uani 1 d . .
H8AA H 0.0703(3) 0.8397(4) 0.0160(4) 0.095(17) Uiso 1 calc R .
H8AB H 0.0301(3) 0.9220(4) -0.0533(4) 0.109(17) Uiso 1 calc R .
C8B C 0.1029(3) 0.1464(4) 0.5462(3) 0.0767(13) Uani 1 d . .
H8BA H 0.0649(3) 0.1051(4) 0.5687(3) 0.117(18) Uiso 1 calc R .
H8BB H 0.0610(3) 0.1955(4) 0.5128(3) 0.104(19) Uiso 1 calc R .
C9A C 0.1556(4) 0.9501(3) 0.0595(4) 0.091(2) Uani 1 d . .
H9AA H 0.1224(4) 0.9724(3) 0.1008(4) 0.101(16) Uiso 1 calc R .
H9AB H 0.1714(4) 1.0009(3) 0.0272(4) 0.077(14) Uiso 1 calc R .
C9B C 0.1870(4) 0.1817(4) 0.6316(3) 0.086(2) Uani 1 d . .
H9BA H 0.2271(4) 0.1320(4) 0.6659(3) 0.100(20) Uiso 1 calc R .
H9BB H 0.1623(4) 0.2116(4) 0.6762(3) 0.097(16) Uiso 1 calc R .
C11A C 0.3610(4) 0.9658(3) 0.1199(3) 0.0762(13) Uani 1 d . .
H11A H 0.3511(4) 1.0270(3) 0.1362(3) 0.079(13) Uiso 1 calc R .
H11A' H 0.4242(4) 0.9465(3) 0.1645(3) 0.128(22) Uiso 1 calc R .
C11B C 0.3803(3) 0.2106(3) 0.6482(3) 0.0703(13) Uani 1 d . .
H11B H 0.4288(3) 0.2515(3) 0.6422(3) 0.090(15) Uiso 1 calc R .
H11B' H 0.3940(3) 0.2009(3) 0.7169(3) 0.060(11) Uiso 1 calc R .
C12A C 0.3598(3) 0.9628(2) 0.0176(3) 0.0623(11) Uani 1 d . .
H12A H 0.3004(3) 0.9902(2) -0.0261(3) 0.058(11) Uiso 1 calc R .
H12A' H 0.4143(3) 0.9970(2) 0.0140(3) 0.063(11) Uiso 1 calc R .
C12B C 0.3874(3) 0.1229(3) 0.6009(3) 0.0691(12) Uani 1 d . .
H12B H 0.4541(3) 0.1018(3) 0.6270(3) 0.084(14) Uiso 1 calc R .
H12B' H 0.3470(3) 0.0788(3) 0.6165(3) 0.054(11) Uiso 1 calc R .
C2A C 0.3500(3) 0.8672(3) -0.1195(2) 0.0577(10) Uani 1 d . .
H2AA H 0.4030(3) 0.8974(3) -0.1309(2) 0.057(11) Uiso 1 calc R .
H2AB H 0.2900(3) 0.8978(3) -0.1564(2) 0.059(11) Uiso 1 calc R .
C2B C 0.3469(3) 0.0433(3) 0.4477(3) 0.0735(13) Uani 1 d . .
H2BA H 0.3061(3) 0.0051(3) 0.4700(3) 0.063(12) Uiso 1 calc R .
H2BB H 0.4106(3) 0.0158(3) 0.4666(3) 0.104(16) Uiso 1 calc R .
C3A C 0.3447(3) 0.7719(3) -0.1526(3) 0.0656(12) Uani 1 d . .
H3AA H 0.4082(3) 0.7445(3) -0.1231(3) 0.049(10) Uiso 1 calc R .
H3AB H 0.3274(3) 0.7707(3) -0.2226(3) 0.081(13) Uiso 1 calc R .
C3B C 0.3039(3) 0.0507(3) 0.3399(3) 0.0795(14) Uani 1 d . .
H3BA H 0.2966(3) -0.0087(3) 0.3119(3) 0.082(13) Uiso 1 calc R .
H3BB H 0.3484(3) 0.0837(3) 0.3175(3) 0.082(14) Uiso 1 calc R .
HN1B H 0.4062(3) 0.1720(3) 0.4791(3) 0.052(10) Uiso 1 d R .
HN1A H 0.4257(3) 0.8530(3) 0.0217(3) 0.054(11) Uiso 1 d R .

loop_
_atom_type_symbol
_atom_type_description
_atom_type_scat_dispersion_real
_atom_type_scat_dispersion_imag
_atom_type_scat_source
Cu Cu 0.3201 1.2651 'International Tables Vol C Tables 4.2.6.8 and 6.1.1.4'
S S 0.1246 0.1234 'International Tables Vol C Tables 4.2.6.8 and 6.1.1.4'
O O 0.0106 0.0060 'International Tables Vol C Tables 4.2.6.8 and 6.1.1.4'
N N 0.0061 0.0033 'International Tables Vol C Tables 4.2.6.8 and 6.1.1.4'
C C 0.0033 0.0016 'International Tables Vol C Tables 4.2.6.8 and 6.1.1.4'
H H 0.0000 0.0000 'International Tables Vol C Tables 4.2.6.8 and 6.1.1.4'

loop_
_geom_angle_atom_site_label_1
_geom_angle_atom_site_label_2
_geom_angle_atom_site_label_3
_geom_angle
_geom_angle_site_symmetry_1
_geom_angle_site_symmetry_3
_geom_angle_publ_flag
O31A CuA N1A 168.9(2) . . ?
O31A CuA O31B 11.2(5) . . ?
N1A CuA O31B 174.8(4) . . ?
O31A CuA O21 86.5(3) . . ?
N1A CuA O21 91.28(11) . . ?
O31B CuA O21 93.4(4) . . ?
O31A CuA S4A 103.0(2) . . ?
N1A CuA S4A 87.86(8) . . ?
O31B CuA S4A 92.0(4) . . ?
O21 CuA S4A 115.27(8) . . ?
O31A CuA S10A 81.2(2) . . ?
N1A CuA S10A 87.78(9) . . ?
O31B CuA S10A 90.4(4) . . ?
O21 CuA S10A 86.30(8) . . ?
S4A CuA S10A 158.08(4) . . ?
O41 CuB N1B 173.05(12) . . ?
O41 CuB O51 92.75(12) . . ?
N1B CuB O51 88.70(11) . . ?
O41 CuB S10B 97.37(10) . . ?
N1B CuB S10B 88.02(9) . . ?
O51 CuB S10B 116.84(7) . . ?
O41 CuB O7B 85.14(11) . . ?
N1B CuB O7B 91.49(10) . . ?
O51 CuB O7B 162.90(9) . . ?
S10B CuB O7B 80.25(7) . . ?
O41 CuB S4B 85.98(10) . . ?
N1B CuB S4B 87.39(9) . . ?
O51 CuB S4B 84.52(7) . . ?
S10B CuB S4B 158.03(4) . . ?
O7B CuB S4B 78.40(7) . . ?
C3A S4A C5A 101.7(2) . . ?
C3A S4A CuA 94.61(13) . . ?
C5A S4A CuA 101.7(2) . . ?
C3B S4B C5B 102.0(2) . . ?
C3B S4B CuB 91.96(14) . . ?
C5B S4B CuB 100.93(14) . . ?
C11A S10A C9A 103.1(3) . . ?
C11A S10A CuA 92.98(13) . . ?
C9A S10A CuA 101.5(2) . . ?
C11B S10B C9B 101.3(2) . . ?
C11B S10B CuB 94.54(13) . . ?
C9B S10B CuB 101.16(14) . . ?
C8A O7A C6A 113.9(4) . . ?
C8B O7B C6B 113.6(3) . . ?
C8B O7B CuB 107.4(2) . . ?
C6B O7B CuB 109.1(2) . . ?
N2 O21 CuA 116.1(2) . . ?
N3 O31A CuA 129.0(4) . . ?
O32B O32A N3 80.6(20) . . ?
O32B O32A O33B 126.2(24) . . ?
N3 O32A O33B 54.1(7) . . ?
N3 O33A O31B 39.3(5) . . ?
N3 O33A O33B 48.7(5) . . ?
O31B O33A O33B 72.0(7) . . ?
N3 O31B O33A 51.6(7) . . ?
N3 O31B CuA 131.8(12) . . ?
O33A O31B CuA 115.6(9) . . ?
O32A O32B N3 66.5(17) . . ?
N3 O33B O32A 40.1(5) . . ?
N3 O33B O33A 45.1(4) . . ?
O32A O33B O33A 71.2(6) . . ?
N4 O41 CuB 124.6(3) . . ?
N5 O51 CuB 116.7(2) . . ?
C12A N1A C2A 110.8(3) . . ?
C12A N1A CuA 114.2(2) . . ?
C2A N1A CuA 114.0(2) . . ?
C2B N1B C12B 110.9(3) . . ?
C2B N1B CuB 113.0(2) . . ?
C12B N1B CuB 113.5(2) . . ?
O23 N2 O22 121.7(4) . . ?
O23 N2 O21 119.7(4) . . ?
O22 N2 O21 118.5(3) . . ?
O43 N4 O41 127.0(4) . . ?
O43 N4 O42 117.7(4) . . ?
O41 N4 O42 115.2(4) . . ?
O31B N3 O32A 147.7(13) . . ?
O31B N3 O32B 130.5(11) . . ?
O32A N3 O32B 33.0(9) . . ?
O31B N3 O31A 18.1(9) . . ?
O32A N3 O31A 134.1(10) . . ?
O32B N3 O31A 129.4(7) . . ?
O31B N3 O33A 89.1(9) . . ?
O32A N3 O33A 118.0(11) . . ?
O32B N3 O33A 101.3(8) . . ?
O31A N3 O33A 106.2(6) . . ?
O31B N3 O33B 115.0(10) . . ?
O32A N3 O33B 85.8(8) . . ?
O32B N3 O33B 113.9(7) . . ?
O31A N3 O33B 109.6(5) . . ?
O33A N3 O33B 86.2(6) . . ?
O53 N5 O52 120.0(3) . . ?
O53 N5 O51 120.1(3) . . ?
O52 N5 O51 119.8(3) . . ?
C6A C5A S4A 112.9(3) . . ?
C6B C5B S4B 112.6(3) . . ?
O7A C6A C5A 109.4(4) . . ?
O7B C6B C5B 108.8(4) . . ?
O7A C8A C9A 109.2(4) . . ?
O7B C8B C9B 108.9(4) . . ?
C8A C9A S10A 113.2(3) . . ?
C8B C9B S10B 112.1(3) . . ?
C12A C11A S10A 112.1(3) . . ?
C12B C11B S10B 111.9(3) . . ?
N1A C12A C11A 111.4(3) . . ?
N1B C12B C11B 111.6(3) . . ?
N1A C2A C3A 109.9(3) . . ?
N1B C2B C3B 111.2(3) . . ?
C2A C3A S4A 112.3(3) . . ?
C2B C3B S4B 113.2(3) . . ?

loop_
_geom_bond_atom_site_label_1
_geom_bond_atom_site_label_2
_geom_bond_distance
_geom_bond_site_symmetry_2
_geom_bond_publ_flag
CuA O31A 1.922(6) . ?
CuA N1A 1.995(3) . ?
CuA O31B 2.106(13) . ?
CuA O21 2.242(3) . ?
CuA S4A 2.3459(11) . ?
CuA S10A 2.4054(11) . ?
CuB O41 1.972(3) . ?
CuB N1B 2.000(3) . ?
CuB O51 2.268(3) . ?
CuB S10B 2.3620(11) . ?
CuB O7B 2.402(2) . ?
CuB S4B 2.4406(11) . ?
S4A C3A 1.801(4) . ?
S4A C5A 1.820(5) . ?
S4B C3B 1.791(5) . ?
S4B C5B 1.824(4) . ?
S10A C11A 1.810(5) . ?
S10A C9A 1.821(5) . ?
S10B C11B 1.794(4) . ?
S10B C9B 1.836(4) . ?
O7A C8A 1.407(5) . ?
O7A C6A 1.412(5) . ?
O7B C8B 1.417(5) . ?
O7B C6B 1.420(4) . ?
O21 N2 1.254(4) . ?
O22 N2 1.238(4) . ?
O23 N2 1.233(4) . ?
O31A N3 1.276(9) . ?
O32A O32B 0.64(2) . ?
O32A N3 1.077(14) . ?
O32A O33B 1.669(15) . ?
O33A N3 1.280(10) . ?
O33A O31B 1.633(14) . ?
O33A O33B 1.802(13) . ?
O31B N3 1.035(13) . ?
O32B N3 1.159(9) . ?
O33B N3 1.356(6) . ?
O41 N4 1.246(4) . ?
O42 N4 1.247(5) . ?
O43 N4 1.150(5) . ?
O51 N5 1.263(4) . ?
O52 N5 1.239(4) . ?
O53 N5 1.225(4) . ?
N1A C12A 1.473(4) . ?
N1A C2A 1.488(4) . ?
N1B C2B 1.473(5) . ?
N1B C12B 1.476(4) . ?
C5A C6A 1.506(6) . ?
C5B C6B 1.495(6) . ?
C8A C9A 1.488(7) . ?
C8B C9B 1.506(6) . ?
C11A C12A 1.504(5) . ?
C11B C12B 1.507(6) . ?
C2A C3A 1.498(5) . ?
C2B C3B 1.485(6) . ?
